data_7040708
loop_
_publ_author_name
'Wang, Xiaoqing'
'Liu, Qingsong'
'Qi, Fen'
'Li, Lin'
'Yu, Hai-Dong'
'Liu, Zhipeng'
'Huang, Wei'

_publ_section_title
;
 Benzothiazole-pyrimidine-based BODIPY analogues: promising luminophores
 with fluorescence sensing and imaging ability and asymmetrization-induced
 solid-state emission.
;
_journal_issue 43
_journal_name_full 'Dalton transactions (Cambridge, England : 2003)'
_journal_page_first 17274
_journal_page_last 17280
_journal_paper_doi 10.1039/c6dt03469a
_journal_volume 45
_journal_year 2016
_chemical_formula_sum 'C14 H9 B F2 N4 O S'
_chemical_formula_weight 330.12
_chemical_name_systematic
; 
 ? 
;
_space_group_IT_number 2
_symmetry_cell_setting triclinic
_symmetry_space_group_name_Hall '-P 1'
_symmetry_space_group_name_H-M 'P -1'
_atom_sites_solution_hydrogens geom
_atom_sites_solution_primary direct
_atom_sites_solution_secondary difmap
_audit_block_doi 10.5517/ccdc.csd.cc1lbv2v
_audit_creation_method SHELXL-97
_audit_update_record
;
2016-03-23 deposited with the CCDC.
2016-09-23 downloaded from the CCDC.
;
_cell_angle_alpha 83.834(14)
_cell_angle_beta 86.891(13)
_cell_angle_gamma 87.700(13)
_cell_formula_units_Z 2
_cell_length_a 4.7639(7)
_cell_length_b 11.7169(19)
_cell_length_c 12.608(2)
_cell_measurement_reflns_used 595
_cell_measurement_temperature 293(2)
_cell_measurement_theta_max 70.3220
_cell_measurement_theta_min 4.8930
_cell_volume 698.24(19)
_computing_structure_refinement 'SHELXL-97 (Sheldrick, 1997)'
_computing_structure_solution 'SHELXS-97 (Sheldrick, 1990)'
_diffrn_ambient_temperature 293(2)
_diffrn_measured_fraction_theta_full 0.988
_diffrn_measured_fraction_theta_max 0.988
_diffrn_measurement_device_type 'CCD area detector'
_diffrn_measurement_method 'phi and omega scans'
_diffrn_radiation_monochromator graphite
_diffrn_radiation_source 'fine-focus sealed tube'
_diffrn_radiation_type CuK\a
_diffrn_radiation_wavelength 1.54184
_diffrn_reflns_av_R_equivalents 0.0798
_diffrn_reflns_av_sigmaI/netI 0.1401
_diffrn_reflns_limit_h_max 5
_diffrn_reflns_limit_h_min -4
_diffrn_reflns_limit_k_max 13
_diffrn_reflns_limit_k_min -13
_diffrn_reflns_limit_l_max 14
_diffrn_reflns_limit_l_min -15
_diffrn_reflns_number 3742
_diffrn_reflns_theta_full 67.22
_diffrn_reflns_theta_max 67.22
_diffrn_reflns_theta_min 3.53
_exptl_absorpt_coefficient_mu 2.368
_exptl_absorpt_correction_T_max 0.8517
_exptl_absorpt_correction_T_min 0.8331
_exptl_absorpt_correction_type multi-scan
_exptl_absorpt_process_details sadabs
_exptl_crystal_colour Kelly
_exptl_crystal_density_diffrn 1.570
_exptl_crystal_density_method 'not measured'
_exptl_crystal_description block
_exptl_crystal_F_000 336
_exptl_crystal_size_max 0.08
_exptl_crystal_size_mid 0.07
_exptl_crystal_size_min 0.07
_refine_diff_density_max 0.272
_refine_diff_density_min -0.244
_refine_diff_density_rms 0.062
_refine_ls_extinction_method none
_refine_ls_goodness_of_fit_ref 1.198
_refine_ls_hydrogen_treatment constr
_refine_ls_matrix_type full
_refine_ls_number_parameters 209
_refine_ls_number_reflns 2482
_refine_ls_number_restraints 0
_refine_ls_restrained_S_all 1.198
_refine_ls_R_factor_all 0.1479
_refine_ls_R_factor_gt 0.0850
_refine_ls_shift/su_max 0.000
_refine_ls_shift/su_mean 0.000
_refine_ls_structure_factor_coef Fsqd
_refine_ls_weighting_details 'calc w=1/[\s^2^(Fo^2^)+(0.0370P)^2^+0.5157P] where P=(Fo^2^+2Fc^2^)/3'
_refine_ls_weighting_scheme calc
_refine_ls_wR_factor_gt 0.1955
_refine_ls_wR_factor_ref 0.2286
_reflns_number_gt 1340
_reflns_number_total 2482
_reflns_threshold_expression >2sigma(I)
_cod_data_source_file c6dt03469a2.cif
_cod_data_source_block exp_6221
_cod_depositor_comments 'Adding full bibliography for 7040707--7040713.cif.'
_cod_original_cell_volume 698.21(19)
_cod_database_code 7040708

loop_
_symmetry_equiv_pos_as_xyz
'x, y, z'
'-x, -y, -z'

loop_
_atom_site_label
_atom_site_type_symbol
_atom_site_fract_x
_atom_site_fract_y
_atom_site_fract_z
_atom_site_U_iso_or_equiv
_atom_site_adp_type
_atom_site_occupancy
_atom_site_symmetry_multiplicity
_atom_site_calc_flag
_atom_site_refinement_flags
S1 S 0.7905(4) 0.94746(16) 0.88881(16) 0.0606(6) Uani 1 1 d .
B1 B 0.6878(16) 0.7091(6) 0.6815(7) 0.0461(19) Uani 1 1 d .
F1 F 0.8252(8) 0.7404(3) 0.5855(3) 0.0564(11) Uani 1 1 d .
F2 F 0.4196(7) 0.6775(3) 0.6700(3) 0.0555(11) Uani 1 1 d .
N1 N 0.6739(10) 0.8123(4) 0.7505(4) 0.0440(13) Uani 1 1 d .
N2 N 0.8634(11) 0.6067(4) 0.7458(4) 0.0429(13) Uani 1 1 d .
N3 N 1.0434(13) 0.4140(5) 0.7410(5) 0.0614(17) Uani 1 1 d .
N4 N 1.2981(15) 0.7508(6) 1.0355(6) 0.084(2) Uani 1 1 d .
O1 O 0.7382(10) 0.4986(4) 0.6192(4) 0.0590(14) Uani 1 1 d .
C1 C 0.5577(14) 0.9982(6) 0.7898(6) 0.0494(17) Uani 1 1 d .
C2 C 0.4292(16) 1.1065(6) 0.7761(7) 0.067(2) Uani 1 1 d .
H2 H 0.4564 1.1618 0.8219 0.080 Uiso 1 1 calc R
C3 C 0.2568(18) 1.1279(7) 0.6899(7) 0.073(2) Uani 1 1 d .
H3 H 0.1688 1.2000 0.6768 0.087 Uiso 1 1 calc R
C4 C 0.2137(17) 1.0452(6) 0.6237(7) 0.071(2) Uani 1 1 d .
H4 H 0.0932 1.0621 0.5681 0.085 Uiso 1 1 calc R
C5 C 0.3429(15) 0.9383(6) 0.6371(6) 0.0574(19) Uani 1 1 d .
H5 H 0.3159 0.8833 0.5909 0.069 Uiso 1 1 calc R
C6 C 0.5177(14) 0.9153(6) 0.7235(6) 0.0493(17) Uani 1 1 d .
C7 C 0.8260(14) 0.8182(6) 0.8355(5) 0.0487(16) Uani 1 1 d .
C8 C 0.9943(14) 0.7247(6) 0.8770(5) 0.0510(18) Uani 1 1 d .
C9 C 1.1607(16) 0.7373(6) 0.9661(6) 0.0566(19) Uani 1 1 d .
C10 C 1.0114(14) 0.6199(6) 0.8335(5) 0.0481(16) Uani 1 1 d .
C11 C 1.1793(15) 0.5245(7) 0.8750(6) 0.060(2) Uani 1 1 d .
H11 H 1.2831 0.5293 0.9347 0.072 Uiso 1 1 calc R
C12 C 1.1869(17) 0.4272(7) 0.8274(7) 0.068(2) Uani 1 1 d .
H12 H 1.2977 0.3655 0.8559 0.082 Uiso 1 1 calc R
C13 C 0.8890(14) 0.5029(6) 0.7037(6) 0.0501(17) Uani 1 1 d .
C14 C 0.7395(18) 0.3904(6) 0.5738(7) 0.074(3) Uani 1 1 d .
H14A H 0.9266 0.3715 0.5474 0.112 Uiso 1 1 calc R
H14B H 0.6145 0.3967 0.5161 0.112 Uiso 1 1 calc R
H14C H 0.6784 0.3312 0.6277 0.112 Uiso 1 1 calc R

loop_
_atom_site_aniso_label
_atom_site_aniso_U_11
_atom_site_aniso_U_22
_atom_site_aniso_U_33
_atom_site_aniso_U_23
_atom_site_aniso_U_13
_atom_site_aniso_U_12
S1 0.0730(13) 0.0511(11) 0.0610(12) -0.0133(9) -0.0236(10) 0.0053(9)
B1 0.048(4) 0.038(4) 0.052(5) -0.001(4) -0.008(4) 0.003(3)
F1 0.066(3) 0.054(2) 0.048(2) -0.0015(19) -0.005(2) 0.0075(19)
F2 0.045(2) 0.054(2) 0.071(3) -0.014(2) -0.015(2) 0.0052(17)
N1 0.043(3) 0.044(3) 0.045(3) -0.004(3) -0.010(3) 0.000(2)
N2 0.048(3) 0.038(3) 0.043(3) -0.003(2) -0.013(3) 0.003(2)
N3 0.069(4) 0.049(4) 0.064(4) 0.002(3) -0.016(3) 0.015(3)
N4 0.094(6) 0.085(5) 0.079(5) -0.009(4) -0.043(5) -0.011(4)
O1 0.074(3) 0.046(3) 0.059(3) -0.008(2) -0.023(3) 0.010(2)
C1 0.053(4) 0.043(4) 0.054(4) -0.009(3) -0.015(3) 0.004(3)
C2 0.082(6) 0.041(4) 0.080(6) -0.009(4) -0.024(5) 0.002(4)
C3 0.084(6) 0.048(5) 0.086(6) -0.003(4) -0.025(5) 0.016(4)
C4 0.088(6) 0.044(4) 0.083(6) -0.007(4) -0.040(5) 0.017(4)
C5 0.073(5) 0.046(4) 0.055(4) -0.005(4) -0.023(4) 0.002(3)
C6 0.049(4) 0.039(4) 0.058(4) 0.003(3) -0.012(3) 0.009(3)
C7 0.048(4) 0.054(4) 0.045(4) -0.006(3) -0.006(3) -0.007(3)
C8 0.053(4) 0.053(4) 0.048(4) -0.005(3) -0.025(3) 0.008(3)
C9 0.065(5) 0.048(4) 0.057(5) -0.002(4) -0.018(4) 0.001(3)
C10 0.048(4) 0.051(4) 0.045(4) 0.001(3) -0.008(3) -0.002(3)
C11 0.059(5) 0.064(5) 0.057(5) 0.004(4) -0.023(4) 0.007(4)
C12 0.080(6) 0.057(5) 0.067(5) 0.002(4) -0.022(5) 0.016(4)
C13 0.055(4) 0.043(4) 0.051(4) 0.002(3) -0.009(3) 0.002(3)
C14 0.085(6) 0.055(5) 0.090(6) -0.028(5) -0.030(5) 0.012(4)

loop_
_atom_type_symbol
_atom_type_description
_atom_type_scat_dispersion_real
_atom_type_scat_dispersion_imag
_atom_type_scat_source
C C 0.0181 0.0091 'International Tables Vol C Tables 4.2.6.8 and 6.1.1.4'
H H 0.0000 0.0000 'International Tables Vol C Tables 4.2.6.8 and 6.1.1.4'
N N 0.0311 0.0180 'International Tables Vol C Tables 4.2.6.8 and 6.1.1.4'
O O 0.0492 0.0322 'International Tables Vol C Tables 4.2.6.8 and 6.1.1.4'
S S 0.3331 0.5567 'International Tables Vol C Tables 4.2.6.8 and 6.1.1.4'
F F 0.0727 0.0534 'International Tables Vol C Tables 4.2.6.8 and 6.1.1.4'
B B 0.0090 0.0039 'International Tables Vol C Tables 4.2.6.8 and 6.1.1.4'

loop_
_geom_angle_atom_site_label_1
_geom_angle_atom_site_label_2
_geom_angle_atom_site_label_3
_geom_angle
C7 S1 C1 89.7(3)
F2 B1 F1 112.2(6)
F2 B1 N1 108.1(6)
F1 B1 N1 109.4(6)
F2 B1 N2 110.6(6)
F1 B1 N2 109.5(6)
N1 B1 N2 106.8(5)
C7 N1 C6 112.0(6)
C7 N1 B1 124.5(5)
C6 N1 B1 123.2(5)
C10 N2 C13 118.1(5)
C10 N2 B1 123.9(5)
C13 N2 B1 117.7(5)
C13 N3 C12 116.1(7)
C13 O1 C14 117.2(5)
C6 C1 C2 122.6(7)
C6 C1 S1 110.8(5)
C2 C1 S1 126.5(6)
C1 C2 C3 116.2(7)
C4 C3 C2 121.6(7)
C5 C4 C3 122.0(7)
C4 C5 C6 117.1(7)
C1 C6 C5 120.5(6)
C1 C6 N1 113.1(6)
C5 C6 N1 126.4(6)
N1 C7 C8 121.6(6)
N1 C7 S1 114.3(5)
C8 C7 S1 124.1(5)
C10 C8 C7 122.5(6)
C10 C8 C9 118.2(6)
C7 C8 C9 119.2(6)
N4 C9 C8 177.6(9)
N2 C10 C8 119.6(6)
N2 C10 C11 117.2(6)
C8 C10 C11 123.2(6)
C12 C11 C10 119.4(7)
C11 C12 N3 123.7(7)
N3 C13 O1 121.0(6)
N3 C13 N2 125.4(6)
O1 C13 N2 113.6(6)

loop_
_geom_bond_atom_site_label_1
_geom_bond_atom_site_label_2
_geom_bond_distance
S1 C7 1.720(7)
S1 C1 1.755(7)
B1 F2 1.364(8)
B1 F1 1.366(9)
B1 N1 1.561(9)
B1 N2 1.607(8)
N1 C7 1.335(8)
N1 C6 1.412(7)
N2 C10 1.368(8)
N2 C13 1.377(8)
N3 C13 1.310(8)
N3 C12 1.343(9)
N4 C9 1.149(9)
O1 C13 1.323(8)
O1 C14 1.446(8)
C1 C6 1.372(9)
C1 C2 1.385(9)
C2 C3 1.394(10)
C3 C4 1.374(10)
C4 C5 1.371(9)
C5 C6 1.403(9)
C7 C8 1.403(9)
C8 C10 1.396(9)
C8 C9 1.432(9)
C10 C11 1.418(9)
C11 C12 1.343(10)
